data_4130697
loop_
_publ_author_name
'Yoshioka, Shota'
'Inokuma, Yasuhide'
'Duplan, Vincent'
'Dubey, Ritesh'
'Fujita, Makoto'

_publ_section_title
;
 X-ray Structure Analysis of Ozonides by the Crystalline Sponge Method.
;
_journal_issue 32
_journal_name_full 'Journal of the American Chemical Society'
_journal_page_first 10140
_journal_page_last 10142
_journal_paper_doi 10.1021/jacs.6b05817
_journal_volume 138
_journal_year 2016
_chemical_formula_sum 'C60.08 H52.04 I6 N12 O4.47 Zn3'
_chemical_formula_weight 1971.08
_space_group_crystal_system monoclinic
_space_group_IT_number 15
_space_group_name_Hall '-C 2yc'
_space_group_name_H-M_alt 'C 1 2/c 1'
_atom_sites_solution_hydrogens geom
_audit_creation_method SHELXL-2014/7
_cell_angle_alpha 90
_cell_angle_beta 101.858(3)
_cell_angle_gamma 90
_cell_formula_units_Z 8
_cell_length_a 34.8492(12)
_cell_length_b 14.8584(5)
_cell_length_c 31.0351(10)
_cell_measurement_reflns_used 9550
_cell_measurement_temperature 93(2)
_cell_measurement_theta_max 71.8770
_cell_measurement_theta_min 4.1860
_cell_volume 15727.1(9)
_computing_structure_refinement 'SHELXL-2014/7 (Sheldrick, 2014)'
_diffrn_ambient_temperature 93(2)
_diffrn_measured_fraction_theta_full 0.997
_diffrn_measured_fraction_theta_max 0.970
_diffrn_measurement_device_type 'SuperNova, Dual, Cu at zero, AtlasS2'
_diffrn_radiation_type CuK\a
_diffrn_radiation_wavelength 1.54184
_diffrn_reflns_av_R_equivalents 0.0316
_diffrn_reflns_av_unetI/netI 0.0355
_diffrn_reflns_Laue_measured_fraction_full 0.997
_diffrn_reflns_Laue_measured_fraction_max 0.970
_diffrn_reflns_limit_h_max 42
_diffrn_reflns_limit_h_min -35
_diffrn_reflns_limit_k_max 18
_diffrn_reflns_limit_k_min -11
_diffrn_reflns_limit_l_max 38
_diffrn_reflns_limit_l_min -35
_diffrn_reflns_number 32570
_diffrn_reflns_point_group_measured_fraction_full 0.997
_diffrn_reflns_point_group_measured_fraction_max 0.970
_diffrn_reflns_theta_full 67.684
_diffrn_reflns_theta_max 74.137
_diffrn_reflns_theta_min 4.178
_diffrn_source 'micro-focus sealed X-ray tube'
_exptl_absorpt_coefficient_mu 19.937
_exptl_absorpt_correction_T_max 0.045
_exptl_absorpt_correction_T_min 0.045
_exptl_absorpt_correction_type gaussian
_exptl_absorpt_process_details
;
CrysAlisPro 1.171.38.41 (Rigaku Oxford Diffraction, 2015)
Numerical absorption correction based on gaussian integration over
			a multifaceted crystal model
Empirical absorption correction using spherical harmonics,
 implemented in SCALE3 ABSPACK scaling algorithm.
;
_exptl_crystal_colour Colorless
_exptl_crystal_density_diffrn 1.665
_exptl_crystal_description Block
_exptl_crystal_F_000 7522
_exptl_crystal_size_max 0.300
_exptl_crystal_size_mid 0.180
_exptl_crystal_size_min 0.110
_refine_diff_density_max 1.053
_refine_diff_density_min -2.679
_refine_diff_density_rms 0.154
_refine_ls_extinction_method none
_refine_ls_goodness_of_fit_ref 1.046
_refine_ls_hydrogen_treatment constr
_refine_ls_matrix_type full
_refine_ls_number_parameters 1057
_refine_ls_number_reflns 15525
_refine_ls_number_restraints 1057
_refine_ls_restrained_S_all 1.025
_refine_ls_R_factor_all 0.0792
_refine_ls_R_factor_gt 0.0699
_refine_ls_shift/su_max 0.001
_refine_ls_shift/su_mean 0.000
_refine_ls_structure_factor_coef Fsqd
_refine_ls_weighting_details 'w=1/[\s^2^(Fo^2^)+(0.1144P)^2^+119.2248P] where P=(Fo^2^+2Fc^2^)/3'
_refine_ls_weighting_scheme calc
_refine_ls_wR_factor_gt 0.2045
_refine_ls_wR_factor_ref 0.2142
_reflns_Friedel_coverage 0.000
_reflns_number_gt 12960
_reflns_number_total 15525
_reflns_threshold_expression 'I > 2\s(I)'
_cod_data_source_file ja6b05817_si_004.cif
_cod_data_source_block datam
_cod_original_sg_symbol_H-M 'C 2/c'
_cod_database_code 4130697
_shelx_shelxl_version_number 2014/7
_shelx_space_group_comment
;
The symmetry employed for this shelxl refinement is uniquely defined
by the following loop, which should always be used as a source of
symmetry information in preference to the above space-group names.
They are only intended as comments.
;
_shelx_estimated_absorpt_t_min 0.066
_shelx_estimated_absorpt_t_max 0.218

loop_
_space_group_symop_operation_xyz
'x, y, z'
'-x, y, -z+1/2'
'x+1/2, y+1/2, z'
'-x+1/2, y+1/2, -z+1/2'
'-x, -y, -z'
'x, -y, z-1/2'
'-x+1/2, -y+1/2, -z'
'x+1/2, -y+1/2, z-1/2'

loop_
_atom_site_label
_atom_site_type_symbol
_atom_site_fract_x
_atom_site_fract_y
_atom_site_fract_z
_atom_site_U_iso_or_equiv
_atom_site_adp_type
_atom_site_occupancy
_atom_site_site_symmetry_order
_atom_site_calc_flag
_atom_site_refinement_flags_posn
_atom_site_refinement_flags_adp
_atom_site_refinement_flags_occupancy
_atom_site_disorder_assembly
_atom_site_disorder_group
C1 C 0.3379(3) 0.5466(5) 0.7476(3) 0.063(2) Uani 1 1 d . . . . .
H1 H 0.3591 0.5213 0.7682 0.076 Uiso 1 1 calc R U . . .
C2 C 0.3334(3) 0.6391(5) 0.7471(3) 0.062(2) Uani 1 1 d . . . . .
H2 H 0.3507 0.6760 0.7674 0.074 Uiso 1 1 calc R U . . .
C3 C 0.3033(2) 0.6767(4) 0.7165(3) 0.0485(16) Uani 1 1 d . . . . .
C4 C 0.2790(3) 0.6191(5) 0.6878(3) 0.069(2) Uani 1 1 d . . . . .
H4 H 0.2580 0.6421 0.6661 0.083 Uiso 1 1 calc R U . . .
C5 C 0.2860(3) 0.5270(6) 0.6915(4) 0.070(2) Uani 1 1 d . . . . .
H5 H 0.2695 0.4877 0.6717 0.083 Uiso 1 1 calc R U . . .
N1 N 0.3145(2) 0.4920(4) 0.7214(2) 0.0550(15) Uani 1 1 d . . . . .
C6 C 0.2962(2) 0.7756(5) 0.7166(2) 0.0476(15) Uani 1 1 d . . . . .
N2 N 0.32103(18) 0.8210(4) 0.7477(2) 0.0495(14) Uani 1 1 d . . . . .
C7 C 0.3118(2) 0.9072(4) 0.7509(3) 0.0482(16) Uani 1 1 d . . . . .
N3 N 0.28146(18) 0.9483(4) 0.7263(2) 0.0471(13) Uani 1 1 d . . . . .
C8 C 0.2600(2) 0.8984(5) 0.6944(2) 0.0477(16) Uani 1 1 d . . . . .
N4 N 0.26629(18) 0.8104(4) 0.6883(2) 0.0480(13) Uani 1 1 d . . . . .
C9 C 0.3945(3) 0.9731(6) 0.8427(3) 0.077(3) Uani 1 1 d . . . . .
H9 H 0.4193 0.9497 0.8568 0.093 Uiso 1 1 calc R U . . .
C10 C 0.3713(3) 0.9235(6) 0.8093(3) 0.075(3) Uani 1 1 d . . . . .
H10 H 0.3794 0.8657 0.8017 0.090 Uiso 1 1 calc R U . . .
C11 C 0.3369(2) 0.9590(4) 0.7878(2) 0.0497(17) Uani 1 1 d . . . . .
C12 C 0.3255(2) 1.0425(5) 0.8000(3) 0.0546(18) Uani 1 1 d . . . . .
H12 H 0.3015 1.0687 0.7851 0.066 Uiso 1 1 calc R U . . .
C13 C 0.3493(3) 1.0873(5) 0.8342(3) 0.0587(19) Uani 1 1 d . . . . .
H13 H 0.3414 1.1447 0.8426 0.070 Uiso 1 1 calc R U . . .
N5 N 0.3830(2) 1.0528(4) 0.8558(2) 0.0570(16) Uani 1 1 d . . . . .
C14 C 0.1744(3) 0.9473(6) 0.6027(3) 0.073(3) Uani 1 1 d . . . . .
H14 H 0.1584 0.9164 0.5787 0.087 Uiso 1 1 calc R U . . .
C15 C 0.2036(3) 0.9001(5) 0.6296(3) 0.066(2) Uani 1 1 d . . . . .
H15 H 0.2069 0.8378 0.6247 0.079 Uiso 1 1 calc R U . . .
C16 C 0.2278(2) 0.9429(5) 0.6637(2) 0.0451(15) Uani 1 1 d . . . . .
C17 C 0.2202(2) 1.0340(5) 0.6697(3) 0.0583(19) Uani 1 1 d . . . . .
H17 H 0.2361 1.0666 0.6931 0.070 Uiso 1 1 calc R U . . .
C18 C 0.1899(2) 1.0762(5) 0.6418(3) 0.060(2) Uani 1 1 d . . . . .
H18 H 0.1849 1.1378 0.6467 0.071 Uiso 1 1 calc R U . . .
N6 N 0.16719(19) 1.0338(4) 0.6082(2) 0.0535(15) Uani 1 1 d . . . . .
C19 C 0.3461(3) 0.2853(7) 0.6442(3) 0.068(2) Uani 1 1 d . . . . .
H19 H 0.3206 0.2596 0.6395 0.081 Uiso 1 1 calc R U . . .
C20 C 0.3692(3) 0.2687(6) 0.6137(3) 0.067(2) Uani 1 1 d . . . . .
H20 H 0.3600 0.2320 0.5886 0.081 Uiso 1 1 calc R U . . .
C21 C 0.4063(2) 0.3075(5) 0.6207(2) 0.0511(16) Uani 1 1 d . . . . .
C22 C 0.4189(3) 0.3585(8) 0.6577(3) 0.075(3) Uani 1 1 d . . . . .
H22 H 0.4442 0.3854 0.6634 0.090 Uiso 1 1 calc R U . . .
C23 C 0.3934(3) 0.3699(8) 0.6867(4) 0.084(3) Uani 1 1 d . . . . .
H23 H 0.4022 0.4042 0.7127 0.101 Uiso 1 1 calc R U . . .
C24 C 0.4319(2) 0.2945(5) 0.5885(2) 0.0512(16) Uani 1 1 d . . . . .
C25 C 0.4481(2) 0.2158(5) 0.5332(2) 0.0489(16) Uani 1 1 d . . . . .
C26 C 0.4811(2) 0.3410(5) 0.5581(2) 0.0506(16) Uani 1 1 d . . . . .
C28 C 0.5330(2) 0.4080(5) 0.5227(3) 0.0533(17) Uani 1 1 d . . . . .
H28 H 0.5247 0.3712 0.4974 0.064 Uiso 1 1 calc R U . . .
C27 C 0.5637(2) 0.4656(5) 0.5250(3) 0.0559(18) Uani 1 1 d . . . . .
H27 H 0.5764 0.4683 0.5008 0.067 Uiso 1 1 calc R U . . .
C29 C 0.5139(2) 0.4041(5) 0.5578(2) 0.0512(16) Uani 1 1 d . . . . .
C30 C 0.5259(4) 0.4633(9) 0.5926(4) 0.100(4) Uani 1 1 d . . . . .
H30 H 0.5125 0.4664 0.6163 0.120 Uiso 1 1 calc R U . . .
C31 C 0.5580(5) 0.5174(11) 0.5919(4) 0.120(6) Uani 1 1 d . . . . .
H31 H 0.5668 0.5562 0.6163 0.144 Uiso 1 1 calc R U . . .
C32 C 0.4635(2) 0.0385(5) 0.4520(2) 0.0527(17) Uani 1 1 d . . . . .
H32 H 0.4820 0.0243 0.4345 0.063 Uiso 1 1 calc R U . . .
C33 C 0.4696(2) 0.1150(5) 0.4784(2) 0.0506(16) Uani 1 1 d . . . . .
H33 H 0.4916 0.1527 0.4786 0.061 Uiso 1 1 calc R U . . .
C34 C 0.4431(3) 0.1346(5) 0.5040(2) 0.0555(18) Uani 1 1 d . . . . .
C35 C 0.4114(4) 0.0795(7) 0.5025(4) 0.089(4) Uani 1 1 d . . . . .
H35 H 0.3924 0.0923 0.5197 0.106 Uiso 1 1 calc R U . . .
C36 C 0.4076(4) 0.0046(7) 0.4753(4) 0.092(4) Uani 1 1 d . . . . .
H36 H 0.3858 -0.0342 0.4746 0.111 Uiso 1 1 calc R U . . .
C37 C 0.2417(6) 0.5639(13) 0.5665(7) 0.184(9) Uani 0.683(13) 1 d D U P . .
C38 C 0.2094(5) 0.5367(14) 0.5820(6) 0.140(8) Uani 0.683(13) 1 d D U P . .
H38 H 0.1917 0.5814 0.5880 0.168 Uiso 0.683(13) 1 calc R U P . .
C39 C 0.2012(6) 0.4478(14) 0.5894(6) 0.118(6) Uani 0.683(13) 1 d D U P . .
H39 H 0.1785 0.4320 0.6003 0.142 Uiso 0.683(13) 1 calc R U P . .
C40 C 0.2266(7) 0.3823(15) 0.5805(10) 0.152(8) Uani 0.683(13) 1 d D U P . .
H40 H 0.2211 0.3204 0.5836 0.183 Uiso 0.683(13) 1 calc R U P . .
C41 C 0.2602(7) 0.4088(15) 0.5670(11) 0.156(9) Uani 0.683(13) 1 d D U P . .
H41 H 0.2788 0.3645 0.5629 0.188 Uiso 0.683(13) 1 calc R U P . .
C42 C 0.2675(8) 0.4980(15) 0.5591(12) 0.183(10) Uani 0.683(13) 1 d D U P . .
H42 H 0.2904 0.5140 0.5487 0.219 Uiso 0.683(13) 1 calc R U P . .
C43 C 0.2496(10) 0.6596(17) 0.5574(15) 0.243(13) Uani 0.683(13) 1 d D U P . .
O1 O 0.2285(9) 0.7242(15) 0.5675(14) 0.291(18) Uani 0.683(13) 1 d D U P . .
O2 O 0.2794(10) 0.6845(18) 0.5394(15) 0.35(2) Uani 0.683(13) 1 d D U P . .
C44 C 0.5129(3) 0.7834(11) 0.8679(4) 0.109(5) Uani 0.613(13) 1 d DG U P . .
C45 C 0.5322(4) 0.7164(9) 0.8953(5) 0.117(6) Uani 0.613(13) 1 d DG U P . .
H45 H 0.5260 0.6549 0.8888 0.140 Uiso 0.613(13) 1 calc R U P . .
C46 C 0.5606(4) 0.7393(11) 0.9320(4) 0.112(6) Uani 0.613(13) 1 d DG U P . .
H46 H 0.5738 0.6935 0.9507 0.135 Uiso 0.613(13) 1 calc R U P . .
C47 C 0.5697(4) 0.8292(13) 0.9414(4) 0.120(6) Uani 0.613(13) 1 d DG U P . .
H47 H 0.5891 0.8449 0.9665 0.144 Uiso 0.613(13) 1 calc R U P . .
C48 C 0.5503(5) 0.8963(10) 0.9140(5) 0.134(8) Uani 0.613(13) 1 d DG U P . .
H48 H 0.5565 0.9577 0.9204 0.160 Uiso 0.613(13) 1 calc R U P . .
C49 C 0.5220(4) 0.8733(10) 0.8772(4) 0.107(5) Uani 0.613(13) 1 d DG U P . .
H49 H 0.5087 0.9191 0.8585 0.129 Uiso 0.613(13) 1 calc R U P . .
C50 C 0.4826(7) 0.7618(15) 0.8286(7) 0.123(6) Uani 0.613(13) 1 d D U P . .
O3 O 0.4746(7) 0.6796(13) 0.8178(8) 0.160(8) Uani 0.613(13) 1 d D U P . .
O4 O 0.4655(5) 0.8246(13) 0.8017(6) 0.131(6) Uani 0.613(13) 1 d D U P . .
C51 C 0.3931(7) 0.6880(15) 0.6736(7) 0.133(7) Uani 0.622(14) 1 d D U P . .
C52 C 0.3706(8) 0.7536(16) 0.6489(8) 0.143(8) Uani 0.622(14) 1 d D U P . .
H52 H 0.3700 0.8125 0.6607 0.172 Uiso 0.622(14) 1 calc R U P . .
C53 C 0.3487(11) 0.7349(19) 0.6072(9) 0.172(11) Uani 0.622(14) 1 d D U P . .
H53 H 0.3346 0.7810 0.5894 0.206 Uiso 0.622(14) 1 calc R U P . .
C54 C 0.3479(12) 0.647(2) 0.5922(10) 0.185(12) Uani 0.622(14) 1 d D U P . .
H54 H 0.3311 0.6313 0.5651 0.222 Uiso 0.622(14) 1 calc R U P . .
C55 C 0.3712(12) 0.5808(19) 0.6162(10) 0.183(11) Uani 0.622(14) 1 d D U P . .
H55 H 0.3745 0.5238 0.6035 0.220 Uiso 0.622(14) 1 calc R U P . .
C56 C 0.3896(10) 0.6002(16) 0.6591(8) 0.154(9) Uani 0.622(14) 1 d D U P . .
H56 H 0.4000 0.5528 0.6786 0.185 Uiso 0.622(14) 1 calc R U P . .
C57 C 0.4182(7) 0.7072(16) 0.7172(8) 0.127(6) Uani 0.622(14) 1 d D U P . .
O5 O 0.4328(7) 0.6447(15) 0.7448(7) 0.161(8) Uani 0.622(14) 1 d D U P . .
O6 O 0.4235(6) 0.7919(15) 0.7304(8) 0.157(8) Uani 0.622(14) 1 d D U P . .
C58 C 0.2183(7) 0.4890(15) 0.4583(7) 0.196(10) Uani 0.643(13) 1 d D U P . .
C59 C 0.2403(8) 0.4324(19) 0.4380(9) 0.181(11) Uani 0.643(13) 1 d D U P . .
H59 H 0.2579 0.4559 0.4212 0.217 Uiso 0.643(13) 1 calc R U P . .
C63 C 0.1900(10) 0.4583(18) 0.4794(12) 0.200(12) Uani 0.643(13) 1 d D U P . .
H63 H 0.1704 0.4976 0.4860 0.240 Uiso 0.643(13) 1 calc R U P . .
C64 C 0.2258(11) 0.5867(18) 0.4583(14) 0.215(12) Uani 0.643(13) 1 d D U P . .
C62 C 0.1908(12) 0.3676(19) 0.4910(13) 0.218(12) Uani 0.643(13) 1 d D U P . .
H62 H 0.1787 0.3461 0.5137 0.262 Uiso 0.643(13) 1 calc R U P . .
C61 C 0.2104(12) 0.3108(19) 0.4675(13) 0.217(12) Uani 0.643(13) 1 d D U P . .
H61 H 0.2058 0.2480 0.4688 0.261 Uiso 0.643(13) 1 calc R U P . .
C60 C 0.2362(9) 0.3404(19) 0.4423(10) 0.199(12) Uani 0.643(13) 1 d D U P . .
H60 H 0.2506 0.2991 0.4285 0.239 Uiso 0.643(13) 1 calc R U P . .
O7 O 0.2059(9) 0.6466(17) 0.4735(11) 0.229(14) Uani 0.643(13) 1 d D U P . .
O8 O 0.2534(10) 0.616(2) 0.4388(14) 0.292(19) Uani 0.643(13) 1 d D U P . .
N7 N 0.3580(2) 0.3357(4) 0.6797(2) 0.0604(17) Uani 1 1 d . . . . .
N8 N 0.4242(2) 0.2234(4) 0.5618(2) 0.0511(14) Uani 1 1 d . . . . .
N9 N 0.4761(2) 0.2749(4) 0.52864(19) 0.0495(14) Uani 1 1 d . . . . .
N10 N 0.46034(19) 0.3543(4) 0.5891(2) 0.0516(14) Uani 1 1 d . . . . .
N11 N 0.5770(2) 0.5184(5) 0.5596(2) 0.0618(18) Uani 1 1 d . . . . .
N12 N 0.4328(2) -0.0154(4) 0.4503(2) 0.0591(17) Uani 1 1 d . . . . .
Zn1A Zn 0.3261(2) 0.3564(6) 0.7294(2) 0.0548(10) Uani 0.6908 1 d D U P . .
I1A I 0.37157(11) 0.3310(2) 0.80341(12) 0.0795(7) Uani 0.6908 1 d D U P . .
I2A I 0.26312(10) 0.2675(2) 0.70295(10) 0.0738(6) Uani 0.6908 1 d D U P . .
Zn1B Zn 0.3196(5) 0.3489(14) 0.7199(5) 0.065(3) Uani 0.3092 1 d D U P . .
I1B I 0.3592(2) 0.3140(5) 0.7966(2) 0.094(2) Uani 0.3092 1 d D U P . .
I2B I 0.2523(2) 0.2821(5) 0.6892(3) 0.095(2) Uani 0.3092 1 d D U P . .
Zn2A Zn 0.1279(4) 1.0979(7) 0.5572(3) 0.066(2) Uani 0.4331 1 d D U P . .
I3A I 0.11681(10) 1.2497(2) 0.59128(13) 0.0935(10) Uani 0.4331 1 d D U P . .
I4A I 0.14817(16) 1.0796(4) 0.48365(14) 0.0958(14) Uani 0.4331 1 d D U P . .
Zn2B Zn 0.1236(2) 1.1036(5) 0.5675(2) 0.0474(9) Uani 0.5669 1 d D U P . .
I3B I 0.10764(7) 1.24463(17) 0.60669(7) 0.0683(5) Uani 0.5669 1 d D U P . .
I4B I 0.14528(10) 1.0988(3) 0.49434(9) 0.0728(6) Uani 0.5669 1 d D U P . .
Zn3 Zn 0.42060(3) -0.12080(7) 0.40544(3) 0.0570(3) Uani 1 1 d D U . . .
I5 I 0.48013(2) -0.14424(5) 0.37197(2) 0.0850(2) Uani 1 1 d D U . . .
I6A I 0.37893(16) -0.2315(3) 0.43640(17) 0.0835(13) Uani 0.5381 1 d D U P . .
I6B I 0.38560(16) -0.2403(4) 0.44293(17) 0.0626(7) Uani 0.4619 1 d D U P . .
C90A C 0.1073(16) 0.447(6) 0.325(2) 0.25(2) Uani 0.423(15) 1 d D U P A 1
H1A H 0.0967 0.5063 0.3145 0.303 Uiso 0.423(15) 1 calc R U P A 1
H2A H 0.0881 0.4001 0.3127 0.303 Uiso 0.423(15) 1 calc R U P A 1
C91A C 0.1143(19) 0.444(5) 0.376(2) 0.26(2) Uani 0.423(15) 1 d D U P A 1
H3A H 0.0887 0.4519 0.3845 0.307 Uiso 0.423(15) 1 calc R U P A 1
H4A H 0.1243 0.3838 0.3858 0.307 Uiso 0.423(15) 1 calc R U P A 1
C92A C 0.143(2) 0.514(4) 0.4004(19) 0.249(19) Uani 0.423(15) 1 d D U P A 1
H5A H 0.1533 0.4937 0.4309 0.299 Uiso 0.423(15) 1 calc R U P A 1
H6A H 0.1288 0.5721 0.4020 0.299 Uiso 0.423(15) 1 calc R U P A 1
C93A C 0.1764(18) 0.528(4) 0.375(2) 0.242(19) Uani 0.423(15) 1 d D U P A 1
H7A H 0.1701 0.5762 0.3533 0.290 Uiso 0.423(15) 1 calc R U P A 1
H8A H 0.2013 0.5422 0.3960 0.290 Uiso 0.423(15) 1 calc R U P A 1
C94A C 0.1792(15) 0.436(3) 0.353(2) 0.226(18) Uani 0.423(15) 1 d D U P A 1
H9A H 0.1763 0.3869 0.3736 0.271 Uiso 0.423(15) 1 calc R U P A 1
H10A H 0.2052 0.4303 0.3451 0.271 Uiso 0.423(15) 1 calc R U P A 1
C95A C 0.147(2) 0.430(5) 0.3114(18) 0.228(19) Uani 0.423(15) 1 d D U P A 1
H11A H 0.1468 0.3694 0.2980 0.274 Uiso 0.423(15) 1 calc R U P A 1
H12A H 0.1509 0.4753 0.2896 0.274 Uiso 0.423(15) 1 calc R U P A 1
C90C C 0.0939(13) 0.383(3) 0.2591(14) 0.219(15) Uani 0.577(15) 1 d D U P A 2
H1C H 0.0855 0.3223 0.2673 0.263 Uiso 0.577(15) 1 calc R U P A 2
H2C H 0.1010 0.3760 0.2300 0.263 Uiso 0.577(15) 1 calc R U P A 2
C91C C 0.0580(12) 0.442(3) 0.2525(13) 0.238(15) Uani 0.577(15) 1 d D U P A 2
H3C H 0.0346 0.4059 0.2399 0.286 Uiso 0.577(15) 1 calc R U P A 2
H4C H 0.0606 0.4898 0.2309 0.286 Uiso 0.577(15) 1 calc R U P A 2
C92C C 0.0520(12) 0.486(3) 0.2946(16) 0.251(16) Uani 0.577(15) 1 d D U P A 2
H5C H 0.0256 0.4705 0.2994 0.301 Uiso 0.577(15) 1 calc R U P A 2
H6C H 0.0533 0.5522 0.2917 0.301 Uiso 0.577(15) 1 calc R U P A 2
C93C C 0.0830(12) 0.455(4) 0.3344(13) 0.240(15) Uani 0.577(15) 1 d D U P A 2
H7C H 0.0784 0.3908 0.3400 0.288 Uiso 0.577(15) 1 calc R U P A 2
H8C H 0.0794 0.4896 0.3606 0.288 Uiso 0.577(15) 1 calc R U P A 2
C94C C 0.1262(11) 0.467(3) 0.3289(15) 0.231(15) Uani 0.577(15) 1 d D U P A 2
H9C H 0.1313 0.5299 0.3219 0.277 Uiso 0.577(15) 1 calc R U P A 2
H10C H 0.1446 0.4495 0.3564 0.277 Uiso 0.577(15) 1 calc R U P A 2
C95C C 0.1310(11) 0.405(2) 0.2915(13) 0.185(12) Uani 0.577(15) 1 d D U P A 2
H11C H 0.1494 0.4338 0.2752 0.222 Uiso 0.577(15) 1 calc R U P A 2
H12C H 0.1432 0.3482 0.3041 0.222 Uiso 0.577(15) 1 calc R U P A 2
C90B C 0.4798(12) 0.446(2) 0.7699(15) 0.144(11) Uani 0.413(10) 1 d D U P B -1
H1B H 0.4854 0.4818 0.7972 0.173 Uiso 0.413(10) 1 calc R U P B -1
H2B H 0.4534 0.4638 0.7538 0.173 Uiso 0.413(10) 1 calc R U P B -1
C91B C 0.4763(13) 0.351(2) 0.7837(16) 0.147(11) Uani 0.413(10) 1 d D U P B -1
H3B H 0.4488 0.3316 0.7725 0.177 Uiso 0.413(10) 1 calc R U P B -1
H4B H 0.4807 0.3499 0.8163 0.177 Uiso 0.413(10) 1 calc R U P B -1
C92B C 0.5026(12) 0.279(2) 0.7703(14) 0.148(11) Uani 0.413(10) 1 d D U P B -1
H5B H 0.5257 0.2695 0.7944 0.177 Uiso 0.413(10) 1 calc R U P B -1
H6B H 0.4880 0.2212 0.7652 0.177 Uiso 0.413(10) 1 calc R U P B -1
C93B C 0.5157(10) 0.306(2) 0.7296(13) 0.133(10) Uani 0.413(10) 1 d D U P B -1
H7B H 0.5381 0.2667 0.7271 0.160 Uiso 0.413(10) 1 calc R U P B -1
H8B H 0.4942 0.2913 0.7045 0.160 Uiso 0.413(10) 1 calc R U P B -1
C94B C 0.5279(12) 0.400(2) 0.7231(14) 0.135(11) Uani 0.413(10) 1 d D U P B -1
H9B H 0.5240 0.4103 0.6910 0.163 Uiso 0.413(10) 1 calc R U P B -1
H10B H 0.5564 0.4041 0.7352 0.163 Uiso 0.413(10) 1 calc R U P B -1
C95B C 0.5082(13) 0.476(2) 0.7425(16) 0.142(11) Uani 0.413(10) 1 d D U P B -1
H11B H 0.5287 0.5139 0.7610 0.171 Uiso 0.413(10) 1 calc R U P B -1
H12B H 0.4941 0.5145 0.7183 0.171 Uiso 0.413(10) 1 calc R U P B -1

loop_
_atom_site_aniso_label
_atom_site_aniso_U_11
_atom_site_aniso_U_22
_atom_site_aniso_U_33
_atom_site_aniso_U_23
_atom_site_aniso_U_13
_atom_site_aniso_U_12
C1 0.074(5) 0.028(3) 0.083(5) 0.001(3) 0.005(4) 0.010(4)
C2 0.065(5) 0.033(4) 0.077(5) -0.005(3) -0.008(4) 0.001(3)
C3 0.051(4) 0.026(3) 0.067(4) -0.002(3) 0.008(3) -0.004(3)
C4 0.069(5) 0.034(4) 0.090(6) -0.010(4) -0.015(5) -0.003(4)
C5 0.070(5) 0.035(4) 0.098(7) -0.017(4) 0.003(5) -0.004(4)
N1 0.061(4) 0.033(3) 0.073(4) -0.003(3) 0.019(3) 0.001(3)
C6 0.048(4) 0.033(3) 0.058(4) -0.003(3) 0.002(3) -0.008(3)
N2 0.049(3) 0.027(3) 0.066(4) 0.002(2) -0.003(3) -0.006(2)
C7 0.052(4) 0.027(3) 0.060(4) -0.001(3) -0.001(3) -0.006(3)
N3 0.053(3) 0.027(3) 0.054(3) 0.001(2) -0.005(3) -0.008(2)
C8 0.055(4) 0.031(3) 0.052(4) 0.003(3) -0.002(3) -0.006(3)
N4 0.052(3) 0.027(3) 0.059(3) -0.001(2) -0.001(3) -0.004(2)
C9 0.082(6) 0.042(4) 0.088(6) -0.007(4) -0.031(5) 0.009(4)
C10 0.083(6) 0.038(4) 0.083(6) -0.008(4) -0.032(5) 0.004(4)
C11 0.060(4) 0.026(3) 0.056(4) 0.003(3) -0.005(3) -0.008(3)
C12 0.060(4) 0.035(3) 0.060(4) -0.002(3) -0.008(3) 0.005(3)
C13 0.075(5) 0.040(4) 0.054(4) 0.002(3) -0.005(4) 0.005(4)
N5 0.074(4) 0.030(3) 0.058(3) 0.005(3) -0.008(3) -0.005(3)
C14 0.082(6) 0.041(4) 0.077(5) 0.003(4) -0.029(5) -0.018(4)
C15 0.085(6) 0.030(3) 0.069(5) 0.000(3) -0.016(4) -0.003(4)
C16 0.047(4) 0.032(3) 0.051(3) 0.003(3) -0.003(3) -0.008(3)
C17 0.056(4) 0.039(4) 0.070(5) -0.004(3) -0.011(4) -0.001(3)
C18 0.053(4) 0.034(4) 0.081(5) -0.005(3) -0.013(4) 0.000(3)
N6 0.051(3) 0.037(3) 0.065(4) 0.007(3) -0.006(3) -0.009(3)
C19 0.078(6) 0.061(5) 0.069(5) -0.002(4) 0.027(4) -0.014(4)
C20 0.083(6) 0.056(5) 0.066(5) -0.011(4) 0.025(4) -0.017(4)
C21 0.060(4) 0.041(4) 0.053(4) -0.002(3) 0.012(3) 0.004(3)
C22 0.059(5) 0.086(7) 0.078(6) -0.035(5) 0.012(4) -0.009(5)
C23 0.082(7) 0.097(8) 0.079(6) -0.045(6) 0.028(5) -0.023(6)
C24 0.053(4) 0.044(4) 0.053(4) -0.003(3) 0.002(3) 0.005(3)
C25 0.063(4) 0.037(3) 0.046(3) -0.004(3) 0.010(3) -0.004(3)
C26 0.062(4) 0.036(3) 0.048(3) -0.003(3) -0.004(3) -0.001(3)
C28 0.054(4) 0.042(4) 0.059(4) -0.007(3) 0.001(3) 0.001(3)
C27 0.053(4) 0.046(4) 0.068(5) -0.005(3) 0.011(3) -0.001(3)
C29 0.053(4) 0.044(4) 0.051(4) -0.001(3) -0.002(3) -0.001(3)
C30 0.117(9) 0.117(10) 0.071(6) -0.048(6) 0.033(6) -0.072(8)
C31 0.143(12) 0.146(13) 0.074(6) -0.052(7) 0.027(7) -0.097(11)
C32 0.054(4) 0.048(4) 0.050(4) -0.009(3) -0.004(3) 0.007(3)
C33 0.051(4) 0.047(4) 0.048(3) -0.006(3) -0.005(3) -0.001(3)
C34 0.075(5) 0.039(4) 0.049(4) -0.005(3) 0.006(3) -0.010(4)
C35 0.121(9) 0.065(6) 0.093(7) -0.033(5) 0.054(7) -0.047(6)
C36 0.128(10) 0.067(6) 0.095(7) -0.040(6) 0.055(7) -0.054(6)
C37 0.165(14) 0.137(11) 0.29(2) 0.027(12) 0.136(15) -0.002(9)
C38 0.123(13) 0.138(12) 0.175(19) 0.033(11) 0.070(13) 0.005(9)
C39 0.105(11) 0.139(12) 0.117(13) 0.030(11) 0.035(10) 0.002(9)
C40 0.142(14) 0.148(13) 0.18(2) 0.030(12) 0.067(14) 0.008(10)
C41 0.141(14) 0.141(13) 0.21(2) 0.029(13) 0.079(14) 0.003(10)
C42 0.169(15) 0.140(12) 0.27(2) 0.028(14) 0.117(16) 0.011(11)
C43 0.22(2) 0.140(13) 0.42(3) 0.040(15) 0.18(2) -0.011(12)
O1 0.26(3) 0.130(13) 0.56(5) 0.032(17) 0.25(3) -0.021(13)
O2 0.33(3) 0.138(17) 0.67(6) 0.04(2) 0.35(4) -0.009(17)
C44 0.094(9) 0.149(11) 0.097(8) 0.019(7) 0.049(6) 0.018(8)
C45 0.106(12) 0.148(12) 0.100(10) 0.024(8) 0.029(8) 0.014(9)
C46 0.098(11) 0.157(13) 0.089(9) 0.028(8) 0.036(7) 0.005(9)
C47 0.116(12) 0.159(12) 0.087(9) 0.030(9) 0.025(8) 0.009(10)
C48 0.137(14) 0.157(12) 0.099(10) 0.029(8) 0.007(10) 0.008(10)
C49 0.107(11) 0.145(11) 0.076(8) 0.020(8) 0.033(7) 0.022(9)
C50 0.112(12) 0.138(11) 0.122(11) 0.008(9) 0.033(9) 0.036(9)
O3 0.158(15) 0.136(11) 0.182(16) 0.001(9) 0.028(13) 0.034(9)
O4 0.119(12) 0.143(12) 0.131(11) 0.007(9) 0.025(9) 0.033(9)
C51 0.123(13) 0.152(13) 0.130(10) 0.011(9) 0.042(8) -0.044(11)
C52 0.141(17) 0.148(14) 0.138(14) 0.008(10) 0.022(11) -0.048(12)
C53 0.19(2) 0.155(15) 0.152(15) 0.004(11) -0.002(14) -0.043(15)
C54 0.23(2) 0.156(16) 0.154(15) 0.003(12) -0.006(15) -0.041(15)
C55 0.23(2) 0.155(15) 0.150(15) 0.002(11) -0.002(14) -0.037(15)
C56 0.17(2) 0.150(14) 0.138(14) 0.008(10) 0.023(13) -0.043(12)
C57 0.093(12) 0.165(13) 0.133(12) 0.000(9) 0.048(9) -0.017(10)
O5 0.160(17) 0.161(14) 0.155(14) 0.003(10) 0.018(12) -0.018(11)
O6 0.122(14) 0.165(13) 0.181(16) -0.010(10) 0.023(12) -0.007(10)
C58 0.25(2) 0.155(13) 0.21(2) 0.019(13) 0.118(17) 0.015(13)
C59 0.22(2) 0.163(15) 0.17(2) 0.003(15) 0.075(18) 0.021(16)
C63 0.27(2) 0.129(14) 0.24(3) -0.002(15) 0.14(2) -0.001(15)
C64 0.26(3) 0.159(15) 0.27(3) 0.025(15) 0.16(2) 0.017(14)
C62 0.31(3) 0.130(14) 0.26(3) 0.000(16) 0.15(2) -0.001(16)
C61 0.29(3) 0.149(15) 0.25(3) -0.006(15) 0.13(2) 0.010(16)
C60 0.25(3) 0.165(15) 0.20(2) 0.007(15) 0.087(19) 0.015(16)
O7 0.28(3) 0.181(17) 0.27(3) 0.018(17) 0.15(3) 0.035(16)
O8 0.33(3) 0.21(2) 0.41(4) 0.04(2) 0.26(3) 0.009(19)
N7 0.078(5) 0.038(3) 0.068(4) -0.005(3) 0.022(3) 0.005(3)
N8 0.063(4) 0.037(3) 0.050(3) -0.005(2) 0.004(3) -0.001(3)
N9 0.062(4) 0.037(3) 0.045(3) -0.001(2) 0.002(3) -0.007(3)
N10 0.056(4) 0.042(3) 0.054(3) -0.009(3) 0.004(3) 0.000(3)
N11 0.062(4) 0.054(4) 0.059(4) 0.001(3) -0.013(3) -0.016(3)
N12 0.082(5) 0.043(3) 0.047(3) -0.011(3) 0.002(3) -0.011(3)
Zn1A 0.0798(17) 0.025(2) 0.064(2) -0.0074(19) 0.0261(13) 0.0013(12)
I1A 0.1200(17) 0.0514(10) 0.0666(7) 0.0084(6) 0.0180(9) 0.0124(8)
I2A 0.0944(16) 0.0377(9) 0.1009(11) -0.0175(7) 0.0469(10) -0.0194(9)
Zn1B 0.107(8) 0.025(3) 0.074(7) -0.017(4) 0.042(5) -0.003(4)
I1B 0.149(6) 0.060(3) 0.088(4) 0.029(2) 0.062(4) 0.040(3)
I2B 0.098(4) 0.039(2) 0.166(6) -0.029(3) 0.070(4) -0.020(2)
Zn2A 0.062(4) 0.057(3) 0.068(5) 0.016(3) -0.007(3) -0.019(2)
I3A 0.0745(17) 0.0434(9) 0.143(3) 0.0141(16) -0.0244(16) -0.0004(10)
I4A 0.093(2) 0.124(3) 0.068(2) 0.0256(17) 0.0110(14) -0.033(2)
Zn2B 0.0439(16) 0.0462(14) 0.0457(19) 0.0067(13) -0.0057(14) -0.0010(11)
I3B 0.0704(11) 0.0468(8) 0.0811(10) 0.0042(6) 0.0004(6) 0.0109(7)
I4B 0.0675(8) 0.0976(13) 0.0520(11) 0.0215(10) 0.0092(8) 0.0080(8)
Zn3 0.0752(7) 0.0360(5) 0.0496(5) -0.0064(4) -0.0110(5) 0.0080(5)
I5 0.0932(5) 0.0750(4) 0.0770(4) -0.0120(3) -0.0053(3) 0.0356(4)
I6A 0.127(3) 0.0389(14) 0.0603(10) 0.0122(8) -0.0373(11) -0.0154(15)
I6B 0.0842(13) 0.0290(8) 0.064(2) 0.0082(11) -0.0098(17) 0.0039(8)
C90A 0.30(3) 0.19(3) 0.29(3) 0.06(3) 0.11(3) -0.02(3)
C91A 0.30(4) 0.20(3) 0.29(3) 0.06(3) 0.12(3) -0.03(3)
C92A 0.28(4) 0.19(3) 0.29(3) 0.06(3) 0.11(3) -0.02(3)
C93A 0.29(4) 0.16(2) 0.30(4) 0.06(3) 0.11(3) -0.01(3)
C94A 0.28(3) 0.14(2) 0.28(3) 0.08(3) 0.12(3) -0.02(2)
C95A 0.29(4) 0.14(3) 0.28(3) 0.08(3) 0.11(3) -0.01(3)
C90C 0.28(3) 0.14(2) 0.29(3) 0.057(18) 0.17(2) 0.049(19)
C91C 0.29(3) 0.17(2) 0.30(3) 0.04(2) 0.16(2) 0.06(2)
C92C 0.29(3) 0.21(3) 0.30(3) 0.03(2) 0.16(2) 0.06(2)
C93C 0.27(3) 0.21(3) 0.29(3) 0.05(2) 0.18(2) 0.05(2)
C94C 0.28(3) 0.17(2) 0.30(3) 0.03(2) 0.18(2) 0.051(19)
C95C 0.26(3) 0.092(16) 0.26(3) 0.086(16) 0.19(2) 0.042(17)
C90B 0.103(18) 0.21(2) 0.113(19) -0.041(18) 0.016(14) -0.013(16)
C91B 0.101(18) 0.21(3) 0.128(19) -0.037(18) 0.020(15) -0.009(17)
C92B 0.10(2) 0.21(2) 0.134(16) -0.042(16) 0.021(15) -0.018(15)
C93B 0.072(18) 0.20(2) 0.119(15) -0.045(15) 0.002(14) -0.014(14)
C94B 0.088(16) 0.20(2) 0.107(17) -0.045(15) 0.003(14) -0.016(14)
C95B 0.10(2) 0.21(2) 0.11(2) -0.040(16) 0.014(13) -0.011(14)

loop_
_atom_type_symbol
_atom_type_description
_atom_type_scat_dispersion_real
_atom_type_scat_dispersion_imag
_atom_type_scat_source
C C 0.0181 0.0091 'International Tables Vol C Tables 4.2.6.8 and 6.1.1.4'
H H 0.0000 0.0000 'International Tables Vol C Tables 4.2.6.8 and 6.1.1.4'
N N 0.0311 0.0180 'International Tables Vol C Tables 4.2.6.8 and 6.1.1.4'
Zn Zn -1.5491 0.6778 'International Tables Vol C Tables 4.2.6.8 and 6.1.1.4'
I I -0.3257 6.8362 'International Tables Vol C Tables 4.2.6.8 and 6.1.1.4'
O O 0.0492 0.0322 'International Tables Vol C Tables 4.2.6.8 and 6.1.1.4'

loop_
_geom_angle_atom_site_label_1
_geom_angle_atom_site_label_2
_geom_angle_atom_site_label_3
_geom_angle
_geom_angle_site_symmetry_1
_geom_angle_site_symmetry_3
N1 C1 C2 123.7(8) . .
N1 C1 H1 118.1 . .
C2 C1 H1 118.1 . .
C3 C2 C1 118.5(8) . .
C3 C2 H2 120.8 . .
C1 C2 H2 120.8 . .
C2 C3 C4 118.0(7) . .
C2 C3 C6 120.0(7) . .
C4 C3 C6 122.0(7) . .
C3 C4 C5 118.7(8) . .
C3 C4 H4 120.7 . .
C5 C4 H4 120.7 . .
N1 C5 C4 122.7(8) . .
N1 C5 H5 118.6 . .
C4 C5 H5 118.6 . .
C1 N1 C5 118.4(7) . .
C1 N1 Zn1A 116.8(6) . .
C5 N1 Zn1A 124.8(6) . .
C1 N1 Zn1B 126.0(6) . .
C5 N1 Zn1B 115.6(6) . .
Zn1A N1 Zn1B 9.3(4) . .
N4 C6 N2 126.0(6) . .
N4 C6 C3 119.5(6) . .
N2 C6 C3 114.5(6) . .
C7 N2 C6 114.1(6) . .
N3 C7 N2 125.5(6) . .
N3 C7 C11 118.4(6) . .
N2 C7 C11 116.0(6) . .
C7 N3 C8 115.5(6) . .
N3 C8 N4 124.2(6) . .
N3 C8 C16 117.8(6) . .
N4 C8 C16 118.0(6) . .
C6 N4 C8 114.5(6) . .
N5 C9 C10 122.0(8) . .
N5 C9 H9 119.0 . .
C10 C9 H9 119.0 . .
C11 C10 C9 118.9(8) . .
C11 C10 H10 120.6 . .
C9 C10 H10 120.6 . .
C10 C11 C12 119.5(7) . .
C10 C11 C7 119.6(7) . .
C12 C11 C7 120.9(7) . .
C13 C12 C11 118.9(7) . .
C13 C12 H12 120.6 . .
C11 C12 H12 120.6 . .
N5 C13 C12 122.2(8) . .
N5 C13 H13 118.9 . .
C12 C13 H13 118.9 . .
C13 N5 C9 118.4(7) . .
C13 N5 Zn3 123.1(5) . 6_566
C9 N5 Zn3 118.3(6) . 6_566
N6 C14 C15 123.6(8) . .
N6 C14 H14 118.2 . .
C15 C14 H14 118.2 . .
C16 C15 C14 119.9(7) . .
C16 C15 H15 120.1 . .
C14 C15 H15 120.1 . .
C15 C16 C17 116.7(7) . .
C15 C16 C8 124.1(7) . .
C17 C16 C8 119.2(6) . .
C18 C17 C16 119.9(7) . .
C18 C17 H17 120.0 . .
C16 C17 H17 120.0 . .
N6 C18 C17 122.4(7) . .
N6 C18 H18 118.8 . .
C17 C18 H18 118.8 . .
C14 N6 C18 117.5(7) . .
C14 N6 Zn2B 123.1(6) . .
C18 N6 Zn2B 119.3(6) . .
C14 N6 Zn2A 117.0(6) . .
C18 N6 Zn2A 124.6(6) . .
Zn2B N6 Zn2A 10.7(3) . .
N7 C19 C20 122.8(9) . .
N7 C19 H19 118.6 . .
C20 C19 H19 118.6 . .
C19 C20 C21 118.1(8) . .
C19 C20 H20 120.9 . .
C21 C20 H20 120.9 . .
C22 C21 C20 119.2(8) . .
C22 C21 C24 120.3(8) . .
C20 C21 C24 120.5(7) . .
C21 C22 C23 118.1(9) . .
C21 C22 H22 121.0 . .
C23 C22 H22 121.0 . .
N7 C23 C22 123.2(9) . .
N7 C23 H23 118.4 . .
C22 C23 H23 118.4 . .
N10 C24 N8 126.2(7) . .
N10 C24 C21 116.9(7) . .
N8 C24 C21 116.8(7) . .
N8 C25 N9 125.4(7) . .
N8 C25 C34 117.2(7) . .
N9 C25 C34 117.4(7) . .
N9 C26 N10 126.4(7) . .
N9 C26 C29 117.1(7) . .
N10 C26 C29 116.5(6) . .
C27 C28 C29 118.8(7) . .
C27 C28 H28 120.6 . .
C29 C28 H28 120.6 . .
N11 C27 C28 123.6(8) . .
N11 C27 H27 118.2 . .
C28 C27 H27 118.2 . .
C28 C29 C30 117.9(8) . .
C28 C29 C26 121.7(7) . .
C30 C29 C26 120.3(8) . .
C31 C30 C29 118.1(10) . .
C31 C30 H30 120.9 . .
C29 C30 H30 120.9 . .
N11 C31 C30 123.8(9) . .
N11 C31 H31 118.1 . .
C30 C31 H31 118.1 . .
N12 C32 C33 122.7(8) . .
N12 C32 H32 118.7 . .
C33 C32 H32 118.7 . .
C34 C33 C32 118.5(8) . .
C34 C33 H33 120.7 . .
C32 C33 H33 120.7 . .
C33 C34 C35 119.3(8) . .
C33 C34 C25 121.0(7) . .
C35 C34 C25 119.7(8) . .
C34 C35 C36 118.5(10) . .
C34 C35 H35 120.8 . .
C36 C35 H35 120.8 . .
N12 C36 C35 123.1(9) . .
N12 C36 H36 118.5 . .
C35 C36 H36 118.5 . .
C38 C37 C42 117.2(16) . .
C38 C37 C43 123.0(17) . .
C42 C37 C43 119.8(16) . .
C37 C38 C39 123.5(17) . .
C37 C38 H38 118.2 . .
C39 C38 H38 118.2 . .
C38 C39 C40 118.5(17) . .
C38 C39 H39 120.8 . .
C40 C39 H39 120.8 . .
C41 C40 C39 118.7(18) . .
C41 C40 H40 120.7 . .
C39 C40 H40 120.7 . .
C40 C41 C42 121.8(19) . .
C40 C41 H41 119.1 . .
C42 C41 H41 119.1 . .
C41 C42 C37 120.1(18) . .
C41 C42 H42 119.9 . .
C37 C42 H42 119.9 . .
O1 C43 O2 115(2) . .
O1 C43 C37 122.1(19) . .
O2 C43 C37 122(2) . .
C45 C44 C49 120.0 . .
C45 C44 C50 121.6(11) . .
C49 C44 C50 118.4(11) . .
C46 C45 C44 120.0 . .
C46 C45 H45 120.0 . .
C44 C45 H45 120.0 . .
C45 C46 C47 120.0 . .
C45 C46 H46 120.0 . .
C47 C46 H46 120.0 . .
C48 C47 C46 120.0 . .
C48 C47 H47 120.0 . .
C46 C47 H47 120.0 . .
C47 C48 C49 120.0 . .
C47 C48 H48 120.0 . .
C49 C48 H48 120.0 . .
C48 C49 C44 120.0 . .
C48 C49 H49 120.0 . .
C44 C49 H49 120.0 . .
O3 C50 O4 118(2) . .
O3 C50 C44 120.3(18) . .
O4 C50 C44 121.7(18) . .
C56 C51 C52 119.1(17) . .
C56 C51 C57 118.5(17) . .
C52 C51 C57 122.2(17) . .
C51 C52 C53 121.1(19) . .
C51 C52 H52 119.4 . .
C53 C52 H52 119.4 . .
C54 C53 C52 118.0(19) . .
C54 C53 H53 121.0 . .
C52 C53 H53 121.0 . .
C53 C54 C55 121(2) . .
C53 C54 H54 119.4 . .
C55 C54 H54 119.4 . .
C56 C55 C54 118(2) . .
C56 C55 H55 120.9 . .
C54 C55 H55 120.9 . .
C51 C56 C55 120.3(19) . .
C51 C56 H56 119.9 . .
C55 C56 H56 119.9 . .
O5 C57 O6 118(2) . .
O5 C57 C51 123.0(19) . .
O6 C57 C51 118.9(19) . .
C63 C58 C59 122.6(18) . .
C63 C58 C64 118.2(18) . .
C59 C58 C64 119.1(18) . .
C58 C59 C60 118.7(19) . .
C58 C59 H59 120.6 . .
C60 C59 H59 120.6 . .
C58 C63 C62 118(2) . .
C58 C63 H63 121.1 . .
C62 C63 H63 121.1 . .
O7 C64 O8 117(2) . .
O7 C64 C58 125(2) . .
O8 C64 C58 118(2) . .
C61 C62 C63 116(2) . .
C61 C62 H62 121.9 . .
C63 C62 H62 121.9 . .
C60 C61 C62 124(2) . .
C60 C61 H61 118.2 . .
C62 C61 H61 118.2 . .
C61 C60 C59 118(2) . .
C61 C60 H60 121.2 . .
C59 C60 H60 121.2 . .
C23 N7 C19 118.7(8) . .
C23 N7 Zn1B 125.5(7) . .
C19 N7 Zn1B 115.7(7) . .
C23 N7 Zn1A 116.4(6) . .
C19 N7 Zn1A 124.7(7) . .
Zn1B N7 Zn1A 9.5(4) . .
C24 N8 C25 114.0(7) . .
C26 N9 C25 114.0(7) . .
C24 N10 C26 113.9(6) . .
C31 N11 C27 117.5(8) . .
C31 N11 Zn2B 115.6(6) . 3_545
C27 N11 Zn2B 126.8(7) . 3_545
C31 N11 Zn2A 125.8(6) . 3_545
C27 N11 Zn2A 116.7(7) . 3_545
Zn2B N11 Zn2A 10.2(3) 3_545 3_545
C36 N12 C32 118.0(7) . .
C36 N12 Zn3 119.5(6) . .
C32 N12 Zn3 122.2(6) . .
N1 Zn1A N7 100.1(4) . .
N1 Zn1A I1B 115.8(4) . .
N7 Zn1A I1B 113.0(5) . .
N1 Zn1A I1A 109.0(4) . .
N7 Zn1A I1A 108.4(4) . .
I1B Zn1A I1A 10.1(2) . .
N1 Zn1A I2A 109.5(4) . .
N7 Zn1A I2A 103.8(4) . .
I1B Zn1A I2A 113.3(4) . .
I1A Zn1A I2A 123.5(3) . .
N1 Zn1A I2B 101.0(4) . .
N7 Zn1A I2B 100.9(4) . .
I1B Zn1A I2B 122.8(4) . .
I1A Zn1A I2B 132.9(4) . .
I2A Zn1A I2B 9.99(17) . .
I1B I1A Zn1A 51.4(13) . .
I1B I1A Zn1B 48.7(12) . .
Zn1A I1A Zn1B 3.2(6) . .
I2B I2A Zn1B 113.0(13) . .
I2B I2A Zn1A 116.8(12) . .
Zn1B I2A Zn1A 5.3(6) . .
N7 Zn1B N1 100.3(8) . .
N7 Zn1B I2A 117.1(8) . .
N1 Zn1B I2A 117.5(9) . .
N7 Zn1B I1B 104.9(8) . .
N1 Zn1B I1B 102.4(6) . .
I2A Zn1B I1B 112.6(8) . .
N7 Zn1B I2B 114.0(7) . .
N1 Zn1B I2B 108.8(8) . .
I2A Zn1B I2B 11.52(19) . .
I1B Zn1B I2B 123.4(8) . .
N7 Zn1B I1A 100.1(7) . .
N1 Zn1B I1A 96.5(5) . .
I2A Zn1B I1A 121.2(7) . .
I1B Zn1B I1A 8.6(2) . .
I2B Zn1B I1A 131.9(7) . .
I1A I1B Zn1A 118.5(14) . .
I1A I1B Zn1B 122.7(14) . .
Zn1A I1B Zn1B 4.7(6) . .
I2A I2B Zn1B 55.5(12) . .
I2A I2B Zn1A 53.2(11) . .
Zn1B I2B Zn1A 4.0(6) . .
N6 Zn2A N11 98.0(5) . 3_455
N6 Zn2A I4B 115.2(5) . .
N11 Zn2A I4B 115.0(5) 3_455 .
N6 Zn2A I4A 111.8(5) . .
N11 Zn2A I4A 110.9(5) 3_455 .
I4B Zn2A I4A 6.5(2) . .
N6 Zn2A I3A 102.7(4) . .
N11 Zn2A I3A 105.9(4) 3_455 .
I4B Zn2A I3A 117.6(5) . .
I4A Zn2A I3A 124.1(4) . .
N6 Zn2A I3B 97.9(4) . .
N11 Zn2A I3B 96.0(4) 3_455 .
I4B Zn2A I3B 129.1(5) . .
I4A Zn2A I3B 135.6(4) . .
I3A Zn2A I3B 12.03(9) . .
I3B I3A Zn2B 103.3(6) . .
I3B I3A Zn2A 110.5(6) . .
Zn2B I3A Zn2A 7.3(4) . .
Zn2A I4A Zn2B 1.3(4) . .
N11 Zn2B N6 103.3(4) 3_455 .
N11 Zn2B I3A 119.3(4) 3_455 .
N6 Zn2B I3A 112.9(4) . .
N11 Zn2B I4B 104.6(4) 3_455 .
N6 Zn2B I4B 102.6(3) . .
I3A Zn2B I4B 112.3(3) . .
N11 Zn2B I3B 108.8(4) 3_455 .
N6 Zn2B I3B 109.2(3) . .
I3A Zn2B I3B 14.00(9) . .
I4B Zn2B I3B 125.9(3) . .
N11 Zn2B I4A 100.9(3) 3_455 .
N6 Zn2B I4A 99.9(3) . .
I3A Zn2B I4A 117.7(3) . .
I4B Zn2B I4A 5.4(2) . .
I3B Zn2B I4A 131.3(3) . .
I3A I3B Zn2B 62.7(5) . .
I3A I3B Zn2A 57.4(5) . .
Zn2B I3B Zn2A 5.3(4) . .
Zn2A I4B Zn2B 2.3(4) . .
N5 Zn3 N12 98.2(3) 6_565 .
N5 Zn3 I6A 106.1(2) 6_565 .
N12 Zn3 I6A 107.0(2) . .
N5 Zn3 I5 102.1(2) 6_565 .
N12 Zn3 I5 107.8(2) . .
I6A Zn3 I5 130.90(13) . .
N5 Zn3 I6B 112.8(3) 6_565 .
N12 Zn3 I6B 105.6(2) . .
I6A Zn3 I6B 6.8(2) . .
I5 Zn3 I6B 126.73(12) . .
C91A C90A C95A 109(2) . .
C91A C90A H1A 110.0 . .
C95A C90A H1A 110.0 . .
C91A C90A H2A 110.0 . .
C95A C90A H2A 110.0 . .
H1A C90A H2A 108.3 . .
C92A C91A C90A 116(3) . .
C92A C91A H3A 108.2 . .
C90A C91A H3A 108.2 . .
C92A C91A H4A 108.2 . .
C90A C91A H4A 108.2 . .
H3A C91A H4A 107.4 . .
C91A C92A C93A 108(2) . .
C91A C92A H5A 110.0 . .
C93A C92A H5A 110.0 . .
C91A C92A H6A 110.0 . .
C93A C92A H6A 110.0 . .
H5A C92A H6A 108.4 . .
C94A C93A C92A 104(2) . .
C94A C93A H7A 111.0 . .
C92A C93A H7A 111.0 . .
C94A C93A H8A 111.0 . .
C92A C93A H8A 111.0 . .
H7A C93A H8A 109.0 . .
C93A C94A C95A 109(3) . .
C93A C94A H9A 109.8 . .
C95A C94A H9A 109.8 . .
C93A C94A H10A 109.8 . .
C95A C94A H10A 109.8 . .
H9A C94A H10A 108.3 . .
C94A C95A C90A 107(2) . .
C94A C95A H11A 110.3 . .
C90A C95A H11A 110.3 . .
C94A C95A H12A 110.3 . .
C90A C95A H12A 110.3 . .
H11A C95A H12A 108.5 . .
C95C C90C C91C 122(2) . .
C95C C90C H1C 106.7 . .
C91C C90C H1C 106.7 . .
C95C C90C H2C 106.7 . .
C91C C90C H2C 106.7 . .
H1C C90C H2C 106.6 . .
C90C C91C C92C 113(2) . .
C90C C91C H3C 109.0 . .
C92C C91C H3C 109.0 . .
C90C C91C H4C 109.0 . .
C92C C91C H4C 109.0 . .
H3C C91C H4C 107.8 . .
C91C C92C C93C 111(2) . .
C91C C92C H5C 109.3 . .
C93C C92C H5C 109.3 . .
C91C C92C H6C 109.3 . .
C93C C92C H6C 109.3 . .
H5C C92C H6C 108.0 . .
C92C C93C C94C 115(3) . .
C92C C93C H7C 108.6 . .
C94C C93C H7C 108.6 . .
C92C C93C H8C 108.6 . .
C94C C93C H8C 108.6 . .
H7C C93C H8C 107.6 . .
C95C C94C C93C 106(2) . .
C95C C94C H9C 110.5 . .
C93C C94C H9C 110.5 . .
C95C C94C H10C 110.5 . .
C93C C94C H10C 110.5 . .
H9C C94C H10C 108.7 . .
C90C C95C C94C 115(2) . .
C90C C95C H11C 108.4 . .
C94C C95C H11C 108.4 . .
C90C C95C H12C 108.4 . .
C94C C95C H12C 108.4 . .
H11C C95C H12C 107.5 . .
C91B C90B C95B 124(2) . .
C91B C90B H1B 106.4 . .
C95B C90B H1B 106.4 . .
C91B C90B H2B 106.4 . .
C95B C90B H2B 106.4 . .
H1B C90B H2B 106.5 . .
C90B C91B C92B 120(2) . .
C90B C91B H3B 107.4 . .
C92B C91B H3B 107.4 . .
C90B C91B H4B 107.4 . .
C92B C91B H4B 107.4 . .
H3B C91B H4B 106.9 . .
C93B C92B C91B 111(2) . .
C93B C92B H5B 109.5 . .
C91B C92B H5B 109.5 . .
C93B C92B H6B 109.5 . .
C91B C92B H6B 109.5 . .
H5B C92B H6B 108.1 . .
C94B C93B C92B 121(2) . .
C94B C93B H7B 107.0 . .
C92B C93B H7B 107.0 . .
C94B C93B H8B 107.0 . .
C92B C93B H8B 107.0 . .
H7B C93B H8B 106.8 . .
C93B C94B C95B 119(2) . .
C93B C94B H9B 107.6 . .
C95B C94B H9B 107.6 . .
C93B C94B H10B 107.6 . .
C95B C94B H10B 107.6 . .
H9B C94B H10B 107.0 . .
C90B C95B C94B 114(2) . .
C90B C95B H11B 108.8 . .
C94B C95B H11B 108.8 . .
C90B C95B H12B 108.8 . .
C94B C95B H12B 108.8 . .
H11B C95B H12B 107.7 . .

loop_
_geom_bond_atom_site_label_1
_geom_bond_atom_site_label_2
_geom_bond_distance
_geom_bond_site_symmetry_2
C1 N1 1.308(11) .
C1 C2 1.383(10) .
C1 H1 0.9500 .
C2 C3 1.382(11) .
C2 H2 0.9500 .
C3 C4 1.389(11) .
C3 C6 1.492(9) .
C4 C5 1.390(12) .
C4 H4 0.9500 .
C5 N1 1.321(12) .
C5 H5 0.9500 .
N1 Zn1A 2.059(11) .
N1 Zn1B 2.13(2) .
C6 N4 1.321(10) .
C6 N2 1.339(9) .
N2 C7 1.329(9) .
C7 N3 1.320(9) .
C7 C11 1.504(10) .
N3 C8 1.336(9) .
C8 N4 1.346(9) .
C8 C16 1.471(10) .
C9 N5 1.339(12) .
C9 C10 1.388(12) .
C9 H9 0.9500 .
C10 C11 1.352(12) .
C10 H10 0.9500 .
C11 C12 1.381(11) .
C12 C13 1.376(11) .
C12 H12 0.9500 .
C13 N5 1.329(11) .
C13 H13 0.9500 .
N5 Zn3 2.070(6) 6_566
C14 N6 1.328(11) .
C14 C15 1.369(12) .
C14 H14 0.9500 .
C15 C16 1.367(10) .
C15 H15 0.9500 .
C16 C17 1.399(10) .
C17 C18 1.373(11) .
C17 H17 0.9500 .
C18 N6 1.331(10) .
C18 H18 0.9500 .
N6 Zn2B 2.047(10) .
N6 Zn2A 2.096(13) .
C19 N7 1.326(12) .
C19 C20 1.388(13) .
C19 H19 0.9500 .
C20 C21 1.391(13) .
C20 H20 0.9500 .
C21 C22 1.369(12) .
C21 C24 1.483(11) .
C22 C23 1.399(14) .
C22 H22 0.9500 .
C23 N7 1.311(13) .
C23 H23 0.9500 .
C24 N10 1.329(11) .
C24 N8 1.335(10) .
C25 N8 1.340(10) .
C25 N9 1.343(10) .
C25 C34 1.497(10) .
C26 N9 1.328(9) .
C26 N10 1.333(11) .
C26 C29 1.480(11) .
C28 C27 1.362(12) .
C28 C29 1.389(12) .
C28 H28 0.9500 .
C27 N11 1.333(11) .
C27 H27 0.9500 .
C29 C30 1.390(12) .
C30 C31 1.380(16) .
C30 H30 0.9500 .
C31 N11 1.311(15) .
C31 H31 0.9500 .
C32 N12 1.327(11) .
C32 C33 1.391(10) .
C32 H32 0.9500 .
C33 C34 1.366(12) .
C33 H33 0.9500 .
C34 C35 1.369(13) .
C35 C36 1.387(13) .
C35 H35 0.9500 .
C36 N12 1.321(13) .
C36 H36 0.9500 .
C37 C38 1.375(16) .
C37 C42 1.380(16) .
C37 C43 1.49(2) .
C38 C39 1.380(16) .
C38 H38 0.9500 .
C39 C40 1.382(17) .
C39 H39 0.9500 .
C40 C41 1.380(17) .
C40 H40 0.9500 .
C41 C42 1.380(17) .
C41 H41 0.9500 .
C42 H42 0.9500 .
C43 O1 1.29(2) .
C43 O2 1.33(2) .
C44 C45 1.3900 .
C44 C49 1.3900 .
C44 C50 1.47(2) .
C45 C46 1.3900 .
C45 H45 0.9500 .
C46 C47 1.3900 .
C46 H46 0.9500 .
C47 C48 1.3900 .
C47 H47 0.9500 .
C48 C49 1.3900 .
C48 H48 0.9500 .
C49 H49 0.9500 .
C50 O3 1.28(2) .
C50 O4 1.31(2) .
C51 C56 1.378(17) .
C51 C52 1.379(16) .
C51 C57 1.48(2) .
C52 C53 1.390(17) .
C52 H52 0.9500 .
C53 C54 1.388(17) .
C53 H53 0.9500 .
C54 C55 1.388(18) .
C54 H54 0.9500 .
C55 C56 1.383(17) .
C55 H55 0.9500 .
C56 H56 0.9500 .
C57 O5 1.29(2) .
C57 O6 1.32(2) .
C58 C63 1.369(17) .
C58 C59 1.376(17) .
C58 C64 1.48(2) .
C59 C60 1.384(17) .
C59 H59 0.9500 .
C63 C62 1.393(17) .
C63 H63 0.9500 .
C64 O7 1.28(2) .
C64 O8 1.31(2) .
C62 C61 1.383(18) .
C62 H62 0.9500 .
C61 C60 1.378(18) .
C61 H61 0.9500 .
C60 H60 0.9500 .
N7 Zn1B 2.02(2) .
N7 Zn1A 2.101(12) .
N11 Zn2B 2.034(11) 3_545
N11 Zn2A 2.145(14) 3_545
N12 Zn3 2.081(6) .
Zn1A I1B 2.255(11) .
Zn1A I1A 2.536(6) .
Zn1A I2A 2.548(6) .
Zn1A I2B 2.841(11) .
I1A I1B 0.508(9) .
I1A Zn1B 2.851(13) .
I2A I2B 0.552(8) .
I2A Zn1B 2.279(16) .
Zn1B I1B 2.545(12) .
Zn1B I2B 2.546(12) .
Zn2A N11 2.145(14) 3_455
Zn2A I4B 2.158(8) .
Zn2A I4A 2.538(8) .
Zn2A I3A 2.555(9) .
Zn2A I3B 2.839(9) .
I3A I3B 0.632(4) .
I3A Zn2B 2.321(8) .
I4A Zn2B 2.923(7) .
Zn2B N11 2.034(11) 3_455
Zn2B I4B 2.536(6) .
Zn2B I3B 2.542(6) .
Zn3 N5 2.070(6) 6_565
Zn3 I6A 2.512(5) .
Zn3 I5 2.5277(15) .
Zn3 I6B 2.565(5) .
C90A C91A 1.53(2) .
C90A C95A 1.55(2) .
C90A H1A 0.9900 .
C90A H2A 0.9900 .
C91A C92A 1.53(2) .
C91A H3A 0.9900 .
C91A H4A 0.9900 .
C92A C93A 1.55(2) .
C92A H5A 0.9900 .
C92A H6A 0.9900 .
C93A C94A 1.54(2) .
C93A H7A 0.9900 .
C93A H8A 0.9900 .
C94A C95A 1.54(2) .
C94A H9A 0.9900 .
C94A H10A 0.9900 .
C95A H11A 0.9900 .
C95A H12A 0.9900 .
C90C C95C 1.503(19) .
C90C C91C 1.510(18) .
C90C H1C 0.9900 .
C90C H2C 0.9900 .
C91C C92C 1.512(19) .
C91C H3C 0.9900 .
C91C H4C 0.9900 .
C92C C93C 1.535(19) .
C92C H5C 0.9900 .
C92C H6C 0.9900 .
C93C C94C 1.558(19) .
C93C H7C 0.9900 .
C93C H8C 0.9900 .
C94C C95C 1.516(19) .
C94C H9C 0.9900 .
C94C H10C 0.9900 .
C95C H11C 0.9900 .
C95C H12C 0.9900 .
C90B C91B 1.488(19) .
C90B C95B 1.501(19) .
C90B H1B 0.9900 .
C90B H2B 0.9900 .
C91B C92B 1.516(19) .
C91B H3B 0.9900 .
C91B H4B 0.9900 .
C92B C93B 1.487(19) .
C92B H5B 0.9900 .
C92B H6B 0.9900 .
C93B C94B 1.482(19) .
C93B H7B 0.9900 .
C93B H8B 0.9900 .
C94B C95B 1.516(19) .
C94B H9B 0.9900 .
C94B H10B 0.9900 .
C95B H11B 0.9900 .
C95B H12B 0.9900 .
